data_4066787
loop_
_publ_author_name
'Nakai, Hidetaka'
'Nakano, Saori'
'Imai, Shunsuke'
'Isobe, Kiyoshi'

_publ_section_title
;
 Extraction of Hydrogen from Alcohols by a Methylene-Bridged Iridium(I)
 Dinuclear Complex Having a Short Ir&#x2212;Ir Double Bond
;
_journal_issue 19
_journal_name_full Organometallics
_journal_page_first 4210
_journal_paper_doi 10.1021/om100630g
_journal_volume 29
_journal_year 2010
_chemical_formula_moiety 'C22 H36 Ir2 '
_chemical_formula_sum 'C22 H36 Ir2'
_chemical_formula_weight 684.96
_space_group_IT_number 14
_symmetry_cell_setting monoclinic
_symmetry_Int_Tables_number 14
_symmetry_space_group_name_Hall '-P 2yn'
_symmetry_space_group_name_H-M 'P 1 21/n 1'
_cell_angle_alpha 90.0000
_cell_angle_beta 101.245(3)
_cell_angle_gamma 90.0000
_cell_formula_units_Z 4
_cell_length_a 11.1666(13)
_cell_length_b 13.0931(15)
_cell_length_c 14.6548(19)
_cell_measurement_reflns_used 6077
_cell_measurement_temperature 123.1
_cell_measurement_theta_max 27.5
_cell_measurement_theta_min 3.1
_cell_volume 2101.5(4)
_computing_cell_refinement CrystalClear
_computing_data_collection CrystalClear
_computing_data_reduction CrystalStructure
_computing_publication_material 'CrystalStructure 3.8'
_computing_structure_refinement SHELXL
_computing_structure_solution SIR92
_diffrn_detector_area_resol_mean 7.31
_diffrn_measured_fraction_theta_full 0.995
_diffrn_measured_fraction_theta_max 0.995
_diffrn_measurement_device_type 'Rigaku Mercury'
_diffrn_measurement_method \w
_diffrn_radiation_type 'Mo K\a'
_diffrn_radiation_wavelength 0.71070
_diffrn_reflns_av_R_equivalents 0.052
_diffrn_reflns_limit_h_max 11
_diffrn_reflns_limit_h_min -14
_diffrn_reflns_limit_k_max 16
_diffrn_reflns_limit_k_min -16
_diffrn_reflns_limit_l_max 19
_diffrn_reflns_limit_l_min -19
_diffrn_reflns_number 22691
_diffrn_reflns_theta_full 27.50
_diffrn_reflns_theta_max 27.50
_exptl_absorpt_coefficient_mu 12.688
_exptl_absorpt_correction_T_max 0.218
_exptl_absorpt_correction_T_min 0.070
_exptl_absorpt_correction_type empirical
_exptl_absorpt_process_details
;
    Higashi, T. (1995). Program for Absorption Correction.
    Rigaku Corporation, Tokyo, Japan.
;
_exptl_crystal_colour yellow
_exptl_crystal_density_diffrn 2.165
_exptl_crystal_density_method 'not measured'
_exptl_crystal_description block
_exptl_crystal_F_000 1280.00
_exptl_crystal_size_max 0.19
_exptl_crystal_size_mid 0.14
_exptl_crystal_size_min 0.12
_refine_diff_density_max 4.58
_refine_diff_density_min -2.53
_refine_ls_extinction_method none
_refine_ls_goodness_of_fit_ref 1.075
_refine_ls_hydrogen_treatment refall
_refine_ls_number_parameters 218
_refine_ls_number_reflns 4799
_refine_ls_R_factor_gt 0.0564
_refine_ls_shift/su_max 0.0010
_refine_ls_structure_factor_coef Fsqd
_refine_ls_weighting_details 'w = 1/[\s^2^(Fo^2^)+(0.0706P)^2^+24.3258P] where P=(Fo^2^+2Fc^2^)/3'
_refine_ls_weighting_scheme calc
_refine_ls_wR_factor_ref 0.1595
_reflns_number_gt 3719
_reflns_number_total 4799
_reflns_threshold_expression F^2^>2.0\s(F^2^)
_cod_data_source_file om100630g_si_002.cif
_cod_data_source_block '__Ir_dihydride'
_cod_original_formula_sum 'C22 H36 Ir2 '
_cod_database_code 4066787

loop_
_symmetry_equiv_pos_site_id
_symmetry_equiv_pos_as_xyz
1 +X,+Y,+Z
2 1/2-X,1/2+Y,1/2-Z
3 -X,-Y,-Z
4 1/2+X,1/2-Y,1/2+Z

loop_
_atom_site_label
_atom_site_type_symbol
_atom_site_fract_x
_atom_site_fract_y
_atom_site_fract_z
_atom_site_U_iso_or_equiv
_atom_site_adp_type
_atom_site_occupancy
_atom_site_symmetry_multiplicity
_atom_site_calc_flag
_atom_site_refinement_flags
Ir(1) Ir 0.55779(3) 0.85097(3) 0.18112(3) 0.02403(14) Uani 1.00 1 d .
Ir(2) Ir 0.43420(3) 0.83946(3) 0.31745(3) 0.02356(14) Uani 1.00 1 d .
C(1) C 0.6677(10) 0.7088(8) 0.1648(6) 0.034(2) Uani 1.00 1 d .
C(2) C 0.7322(9) 0.7983(7) 0.1472(8) 0.035(2) Uani 1.00 1 d .
C(3) C 0.6670(9) 0.8487(6) 0.0662(8) 0.033(2) Uani 1.00 1 d .
C(4) C 0.5585(10) 0.7963(8) 0.0380(7) 0.035(2) Uani 1.00 1 d .
C(5) C 0.5573(9) 0.7082(8) 0.0961(8) 0.036(2) Uani 1.00 1 d .
C(6) C 0.7128(12) 0.6281(9) 0.2363(8) 0.050(3) Uani 1.00 1 d .
C(7) C 0.8583(10) 0.8250(10) 0.1996(10) 0.056(3) Uani 1.00 1 d .
C(8) C 0.7102(11) 0.9405(8) 0.0244(9) 0.048(2) Uani 1.00 1 d .
C(9) C 0.4627(12) 0.8187(11) -0.0473(9) 0.058(3) Uani 1.00 1 d .
C(10) C 0.4571(12) 0.6261(10) 0.0777(11) 0.065(4) Uani 1.00 1 d .
C(11) C 0.4000(9) 0.6709(8) 0.3667(8) 0.033(2) Uani 1.00 1 d .
C(12) C 0.2856(8) 0.7218(8) 0.3323(7) 0.031(2) Uani 1.00 1 d .
C(13) C 0.2819(10) 0.8098(8) 0.3866(7) 0.035(2) Uani 1.00 1 d .
C(14) C 0.3964(9) 0.8146(8) 0.4565(7) 0.033(2) Uani 1.00 1 d .
C(15) C 0.4653(9) 0.7274(8) 0.4397(7) 0.032(2) Uani 1.00 1 d .
C(16) C 0.4303(10) 0.5669(9) 0.3335(8) 0.044(2) Uani 1.00 1 d .
C(17) C 0.1869(10) 0.6834(10) 0.2561(9) 0.052(3) Uani 1.00 1 d .
C(18) C 0.1738(10) 0.8816(8) 0.3831(9) 0.047(3) Uani 1.00 1 d .
C(19) C 0.4222(13) 0.8866(9) 0.5353(8) 0.053(3) Uani 1.00 1 d .
C(20) C 0.5857(9) 0.6985(10) 0.4962(8) 0.046(2) Uani 1.00 1 d .
C(21) C 0.6137(10) 0.8746(8) 0.3216(6) 0.034(2) Uani 1.00 1 d .
C(22) C 0.3739(9) 0.8698(9) 0.1770(6) 0.033(2) Uani 1.00 1 d .
H(1) H 0.7941 0.6469 0.2708 0.060 Uiso 1.00 1 c R
H(2) H 0.7175 0.5624 0.2052 0.060 Uiso 1.00 1 c R
H(3) H 0.6564 0.6224 0.2795 0.060 Uiso 1.00 1 c R
H(4) H 0.8865 0.8874 0.1734 0.067 Uiso 1.00 1 c R
H(5) H 0.9145 0.7689 0.1940 0.067 Uiso 1.00 1 c R
H(6) H 0.8560 0.8362 0.2653 0.067 Uiso 1.00 1 c R
H(7) H 0.6480 0.9627 -0.0287 0.058 Uiso 1.00 1 c R
H(8) H 0.7861 0.9248 0.0031 0.058 Uiso 1.00 1 c R
H(9) H 0.7252 0.9952 0.0708 0.058 Uiso 1.00 1 c R
H(10) H 0.3997 0.7657 -0.0549 0.070 Uiso 1.00 1 c R
H(11) H 0.5007 0.8197 -0.1022 0.070 Uiso 1.00 1 c R
H(12) H 0.4256 0.8854 -0.0404 0.070 Uiso 1.00 1 c R
H(13) H 0.4746 0.5731 0.1257 0.078 Uiso 1.00 1 c R
H(14) H 0.4551 0.5954 0.0164 0.078 Uiso 1.00 1 c R
H(15) H 0.3778 0.6574 0.0793 0.078 Uiso 1.00 1 c R
H(16) H 0.3626 0.5427 0.2854 0.053 Uiso 1.00 1 c R
H(17) H 0.4434 0.5190 0.3859 0.053 Uiso 1.00 1 c R
H(18) H 0.5047 0.5713 0.3075 0.053 Uiso 1.00 1 c R
H(19) H 0.1146 0.7270 0.2515 0.062 Uiso 1.00 1 c R
H(20) H 0.1658 0.6131 0.2699 0.062 Uiso 1.00 1 c R
H(21) H 0.2155 0.6848 0.1970 0.062 Uiso 1.00 1 c R
H(22) H 0.1916 0.9299 0.4351 0.057 Uiso 1.00 1 c R
H(23) H 0.1009 0.8418 0.3878 0.057 Uiso 1.00 1 c R
H(24) H 0.1594 0.9193 0.3242 0.057 Uiso 1.00 1 c R
H(25) H 0.5044 0.8739 0.5714 0.063 Uiso 1.00 1 c R
H(26) H 0.3623 0.8768 0.5753 0.063 Uiso 1.00 1 c R
H(27) H 0.4171 0.9568 0.5117 0.063 Uiso 1.00 1 c R
H(28) H 0.6176 0.6389 0.4682 0.055 Uiso 1.00 1 c R
H(29) H 0.5763 0.6817 0.5596 0.055 Uiso 1.00 1 c R
H(30) H 0.6426 0.7557 0.4981 0.055 Uiso 1.00 1 c R
H(31) H 0.6732 0.8242 0.3541 0.040 Uiso 1.00 1 c R
H(32) H 0.6372 0.9457 0.3399 0.040 Uiso 1.00 1 c R
H(33) H 0.3205 0.8169 0.1419 0.040 Uiso 1.00 1 c R
H(34) H 0.3423 0.9397 0.1622 0.040 Uiso 1.00 1 c R

loop_
_atom_site_aniso_label
_atom_site_aniso_U_11
_atom_site_aniso_U_22
_atom_site_aniso_U_33
_atom_site_aniso_U_12
_atom_site_aniso_U_13
_atom_site_aniso_U_23
Ir(1) 0.0301(2) 0.0233(2) 0.0212(2) -0.00110(13) 0.01126(17) -0.00001(13)
Ir(2) 0.0296(2) 0.0224(2) 0.0209(2) 0.00253(13) 0.01061(16) 0.00113(13)
C(1) 0.049(6) 0.036(5) 0.022(4) 0.010(4) 0.023(4) -0.004(4)
C(2) 0.038(5) 0.022(5) 0.044(6) 0.004(4) 0.008(4) -0.007(4)
C(3) 0.028(5) 0.017(4) 0.045(6) -0.004(3) -0.013(4) 0.011(4)
C(4) 0.050(6) 0.033(5) 0.025(5) 0.010(4) 0.011(4) -0.001(4)
C(5) 0.036(5) 0.031(5) 0.049(6) -0.010(4) 0.023(4) -0.013(4)
C(6) 0.067(8) 0.039(6) 0.045(7) 0.015(6) 0.014(6) 0.007(5)
C(7) 0.036(6) 0.062(8) 0.070(9) -0.001(5) 0.010(6) -0.027(7)
C(8) 0.060(7) 0.032(6) 0.057(7) 0.006(5) 0.021(5) -0.001(5)
C(9) 0.055(7) 0.065(8) 0.049(7) 0.023(6) -0.006(6) -0.010(6)
C(10) 0.059(8) 0.053(8) 0.096(11) -0.035(6) 0.044(7) -0.039(8)
C(11) 0.033(5) 0.033(5) 0.039(6) 0.003(4) 0.020(4) 0.011(4)
C(12) 0.027(4) 0.035(5) 0.034(5) -0.003(4) 0.011(3) 0.008(4)
C(13) 0.047(6) 0.025(5) 0.042(6) 0.009(4) 0.027(5) 0.013(4)
C(14) 0.039(5) 0.038(5) 0.027(5) -0.002(4) 0.019(4) 0.005(4)
C(15) 0.032(5) 0.036(5) 0.030(5) 0.003(4) 0.010(4) 0.013(4)
C(16) 0.047(6) 0.039(6) 0.053(7) -0.004(4) 0.024(5) 0.010(5)
C(17) 0.040(6) 0.052(7) 0.063(8) -0.014(5) 0.007(5) 0.004(6)
C(18) 0.049(7) 0.030(6) 0.070(8) 0.015(5) 0.030(6) 0.009(5)
C(19) 0.088(9) 0.034(6) 0.042(6) -0.017(6) 0.027(6) -0.008(5)
C(20) 0.038(6) 0.061(8) 0.039(6) 0.000(5) 0.006(4) 0.019(5)
C(21) 0.053(6) 0.031(5) 0.017(4) -0.010(4) 0.006(4) -0.012(4)
C(22) 0.034(5) 0.048(6) 0.020(4) 0.014(4) 0.012(4) 0.005(4)

loop_
_atom_type_symbol
_atom_type_description
_atom_type_scat_dispersion_real
_atom_type_scat_dispersion_imag
_atom_type_scat_source
C C 0.003 0.002
;
International Tables for Crystallography
(1992, Vol. C, Tables 4.2.6.8 and 6.1.1.4)
;
H H 0.000 0.000
;
International Tables for Crystallography
(1992, Vol. C, Table 6.1.1.4)
;
Ir Ir -1.444 7.990
;
International Tables for Crystallography
(1992, Vol. C, Tables 4.2.6.8 and 6.1.1.4)
;

loop_
_geom_angle_atom_site_label_1
_geom_angle_atom_site_label_2
_geom_angle_atom_site_label_3
_geom_angle
_geom_angle_publ_flag
Ir(2) Ir(1) C(1) 113.9(2) yes
Ir(2) Ir(1) C(2) 139.8(2) yes
Ir(2) Ir(1) C(3) 175.8(2) yes
Ir(2) Ir(1) C(4) 142.6(2) yes
Ir(2) Ir(1) C(5) 115.2(3) yes
Ir(2) Ir(1) C(21) 49.7(3) yes
Ir(2) Ir(1) C(22) 50.5(2) yes
C(1) Ir(1) C(2) 37.1(3) yes
C(1) Ir(1) C(3) 61.9(3) yes
C(1) Ir(1) C(4) 62.2(3) yes
C(1) Ir(1) C(5) 37.0(3) yes
C(1) Ir(1) C(21) 99.5(3) yes
C(1) Ir(1) C(22) 130.7(4) yes
C(2) Ir(1) C(3) 37.2(3) yes
C(2) Ir(1) C(4) 61.4(4) yes
C(2) Ir(1) C(5) 61.5(3) yes
C(2) Ir(1) C(21) 99.4(4) yes
C(2) Ir(1) C(22) 161.5(4) yes
C(3) Ir(1) C(4) 35.9(3) yes
C(3) Ir(1) C(5) 61.3(3) yes
C(3) Ir(1) C(21) 130.2(4) yes
C(3) Ir(1) C(22) 131.2(3) yes
C(4) Ir(1) C(5) 37.5(4) yes
C(4) Ir(1) C(21) 160.0(4) yes
C(4) Ir(1) C(22) 101.4(4) yes
C(5) Ir(1) C(21) 130.4(4) yes
C(5) Ir(1) C(22) 100.9(4) yes
C(21) Ir(1) C(22) 96.8(4) yes
Ir(1) Ir(2) C(11) 114.9(2) yes
Ir(1) Ir(2) C(12) 126.9(2) yes
Ir(1) Ir(2) C(13) 158.7(2) yes
Ir(1) Ir(2) C(14) 159.6(2) yes
Ir(1) Ir(2) C(15) 127.3(2) yes
Ir(1) Ir(2) C(21) 50.0(2) yes
Ir(1) Ir(2) C(22) 49.9(3) yes
C(11) Ir(2) C(12) 35.8(3) yes
C(11) Ir(2) C(13) 60.4(3) yes
C(11) Ir(2) C(14) 60.4(4) yes
C(11) Ir(2) C(15) 34.5(3) yes
C(11) Ir(2) C(21) 114.5(3) yes
C(11) Ir(2) C(22) 116.0(4) yes
C(12) Ir(2) C(13) 36.4(3) yes
C(12) Ir(2) C(14) 62.5(3) yes
C(12) Ir(2) C(15) 60.0(3) yes
C(12) Ir(2) C(21) 150.0(3) yes
C(12) Ir(2) C(22) 97.0(3) yes
C(13) Ir(2) C(14) 39.6(3) yes
C(13) Ir(2) C(15) 62.3(3) yes
C(13) Ir(2) C(21) 151.2(3) yes
C(13) Ir(2) C(22) 111.3(4) yes
C(14) Ir(2) C(15) 37.0(4) yes
C(14) Ir(2) C(21) 111.8(3) yes
C(14) Ir(2) C(22) 150.4(4) yes
C(15) Ir(2) C(21) 97.0(3) yes
C(15) Ir(2) C(22) 150.4(4) yes
C(21) Ir(2) C(22) 96.5(4) yes
Ir(1) C(1) C(2) 69.3(6) yes
Ir(1) C(1) C(5) 70.7(6) yes
Ir(1) C(1) C(6) 128.2(8) yes
C(2) C(1) C(5) 105.9(8) yes
C(2) C(1) C(6) 126.2(9) yes
C(5) C(1) C(6) 127.7(10) yes
Ir(1) C(2) C(1) 73.6(6) yes
Ir(1) C(2) C(3) 73.4(6) yes
Ir(1) C(2) C(7) 126.1(8) yes
C(1) C(2) C(3) 109.6(8) yes
C(1) C(2) C(7) 123.7(9) yes
C(3) C(2) C(7) 126.2(10) yes
Ir(1) C(3) C(2) 69.4(6) yes
Ir(1) C(3) C(4) 70.2(6) yes
Ir(1) C(3) C(8) 124.5(7) yes
C(2) C(3) C(4) 107.1(9) yes
C(2) C(3) C(8) 124.6(9) yes
C(4) C(3) C(8) 128.3(9) yes
Ir(1) C(4) C(3) 73.9(6) yes
Ir(1) C(4) C(5) 72.3(6) yes
Ir(1) C(4) C(9) 126.1(8) yes
C(3) C(4) C(5) 109.3(8) yes
C(3) C(4) C(9) 126.1(10) yes
C(5) C(4) C(9) 124.2(10) yes
Ir(1) C(5) C(1) 72.3(6) yes
Ir(1) C(5) C(4) 70.2(6) yes
Ir(1) C(5) C(10) 127.1(9) yes
C(1) C(5) C(4) 107.8(9) yes
C(1) C(5) C(10) 128.7(10) yes
C(4) C(5) C(10) 123.2(9) yes
Ir(2) C(11) C(12) 69.4(5) yes
Ir(2) C(11) C(15) 69.4(6) yes
Ir(2) C(11) C(16) 133.0(8) yes
C(12) C(11) C(15) 108.7(9) yes
C(12) C(11) C(16) 123.0(9) yes
C(15) C(11) C(16) 127.9(9) yes
Ir(2) C(12) C(11) 74.7(6) yes
Ir(2) C(12) C(13) 66.8(6) yes
Ir(2) C(12) C(17) 126.4(8) yes
C(11) C(12) C(13) 107.7(8) yes
C(11) C(12) C(17) 125.4(10) yes
C(13) C(12) C(17) 126.8(9) yes
Ir(2) C(13) C(12) 76.8(6) yes
Ir(2) C(13) C(14) 70.5(6) yes
Ir(2) C(13) C(18) 124.1(8) yes
C(12) C(13) C(14) 108.1(9) yes
C(12) C(13) C(18) 126.7(9) yes
C(14) C(13) C(18) 124.8(9) yes
Ir(2) C(14) C(13) 69.9(6) yes
Ir(2) C(14) C(15) 75.5(6) yes
Ir(2) C(14) C(19) 126.3(8) yes
C(13) C(14) C(15) 105.6(8) yes
C(13) C(14) C(19) 125.6(10) yes
C(15) C(14) C(19) 128.1(9) yes
Ir(2) C(15) C(11) 76.2(6) yes
Ir(2) C(15) C(14) 67.5(5) yes
Ir(2) C(15) C(20) 125.7(8) yes
C(11) C(15) C(14) 109.9(8) yes
C(11) C(15) C(20) 125.3(10) yes
C(14) C(15) C(20) 124.7(9) yes
Ir(1) C(21) Ir(2) 80.3(3) yes
Ir(1) C(22) Ir(2) 79.6(3) yes

loop_
_geom_bond_atom_site_label_1
_geom_bond_atom_site_label_2
_geom_bond_distance
_geom_bond_publ_flag
Ir(1) Ir(2) 2.6447(6) yes
Ir(1) C(1) 2.268(11) yes
Ir(1) C(2) 2.212(11) yes
Ir(1) C(3) 2.265(12) yes
Ir(1) C(4) 2.217(10) yes
Ir(1) C(5) 2.246(11) yes
Ir(1) C(21) 2.054(9) yes
Ir(1) C(22) 2.057(10) yes
Ir(2) C(11) 2.376(10) yes
Ir(2) C(12) 2.306(10) yes
Ir(2) C(13) 2.177(12) yes
Ir(2) C(14) 2.184(11) yes
Ir(2) C(15) 2.290(10) yes
Ir(2) C(21) 2.046(11) yes
Ir(2) C(22) 2.075(9) yes
C(1) C(2) 1.425(15) yes
C(1) C(5) 1.431(13) yes
C(1) C(6) 1.505(15) yes
C(2) C(3) 1.428(14) yes
C(2) C(7) 1.507(15) yes
C(3) C(4) 1.383(14) yes
C(3) C(8) 1.473(16) yes
C(4) C(5) 1.436(15) yes
C(4) C(9) 1.507(15) yes
C(5) C(10) 1.537(17) yes
C(11) C(12) 1.441(14) yes
C(11) C(15) 1.386(14) yes
C(11) C(16) 1.507(16) yes
C(12) C(13) 1.405(15) yes
C(12) C(17) 1.495(15) yes
C(13) C(14) 1.476(14) yes
C(13) C(18) 1.523(16) yes
C(14) C(15) 1.425(15) yes
C(14) C(19) 1.475(16) yes
C(15) C(20) 1.483(14) yes
